data_7704538
loop_
_publ_author_name
'Cabeza, Javier A.'
'Garc\'ia-\'Alvarez, Pablo'
'Laglera-G\'andara, Carlos J'
'P\'erez-Carre\~no, Enrique'

_publ_section_title
;
 Phosphane-functionalized heavier tetrylenes: synthesis of silylene- and
 germylene-decorated phosphanes and their reactions with Group 10 metal
 complexes.
;
_journal_issue 24
_journal_name_full 'Dalton transactions (Cambridge, England : 2003)'
_journal_page_first 8331
_journal_page_last 8339
_journal_paper_doi 10.1039/d0dt01727b
_journal_volume 49
_journal_year 2020
_chemical_formula_moiety 'C46 H61 N3 P2 Pd Si'
_chemical_formula_sum 'C46 H61 N3 P2 Pd Si'
_chemical_formula_weight 852.40
_space_group_crystal_system orthorhombic
_space_group_IT_number 61
_space_group_name_Hall '-P 2ac 2ab'
_space_group_name_H-M_alt 'P b c a'
_atom_sites_solution_hydrogens geom
_audit_creation_method SHELXL-2014
_audit_update_record
;
2020-05-06 deposited with the CCDC.	2020-06-01 downloaded from the CCDC.
;
_cell_angle_alpha 90
_cell_angle_beta 90
_cell_angle_gamma 90
_cell_formula_units_Z 8
_cell_length_a 18.1593(2)
_cell_length_b 20.9946(2)
_cell_length_c 23.5554(2)
_cell_measurement_reflns_used 17873
_cell_measurement_temperature 150(2)
_cell_measurement_theta_max 69.4620
_cell_measurement_theta_min 3.7170
_cell_volume 8980.43(15)
_computing_cell_refinement 'CrysAlisPro 1.171.38.46 (Rigaku Oxford Diffraction, 2015)'
_computing_data_collection 'CrysAlisPro 1.171.38.46 (Rigaku Oxford Diffraction, 2015)'
_computing_data_reduction 'CrysAlisPro 1.171.38.46 (Rigaku Oxford Diffraction, 2015)'
_computing_molecular_graphics 'MERCURY (Cambridge Crystallographic Data Centre: Cambridge, UK, 2018)'
_computing_publication_material 'SHELXL-2013 (Sheldrick, 2013)'
_computing_structure_refinement 'SHELXL-2013 (Sheldrick, 2013)'
_computing_structure_solution 'SIR-97 (Giacovazzo, 1999)'
_diffrn_ambient_temperature 150(2)
_diffrn_measured_fraction_theta_full 0.996
_diffrn_measured_fraction_theta_max 0.981
_diffrn_measurement_device_type 'Nova (Cu) X-ray Source'
_diffrn_radiation_type CuK\a
_diffrn_radiation_wavelength 1.5418
_diffrn_reflns_av_R_equivalents 0.0289
_diffrn_reflns_av_unetI/netI 0.0244
_diffrn_reflns_Laue_measured_fraction_full 0.996
_diffrn_reflns_Laue_measured_fraction_max 0.981
_diffrn_reflns_limit_h_max 14
_diffrn_reflns_limit_h_min -22
_diffrn_reflns_limit_k_max 20
_diffrn_reflns_limit_k_min -24
_diffrn_reflns_limit_l_max 23
_diffrn_reflns_limit_l_min -28
_diffrn_reflns_number 26822
_diffrn_reflns_point_group_measured_fraction_full 0.996
_diffrn_reflns_point_group_measured_fraction_max 0.981
_diffrn_reflns_theta_full 67.680
_diffrn_reflns_theta_max 69.526
_diffrn_reflns_theta_min 3.725
_diffrn_source 'micro-focus sealed X-ray tube'
_exptl_absorpt_coefficient_mu 4.510
_exptl_absorpt_correction_T_max 1.00000
_exptl_absorpt_correction_T_min 0.37259
_exptl_absorpt_correction_type multi-scan
_exptl_absorpt_process_details
;
CrysAlisPro 1.171.38.46 (Rigaku Oxford Diffraction, 2015)
Empirical absorption correction using spherical harmonics,
 implemented in SCALE3 ABSPACK scaling algorithm.
;
_exptl_crystal_colour colourless
_exptl_crystal_density_diffrn 1.261
_exptl_crystal_description fragment
_exptl_crystal_F_000 3584
_exptl_crystal_size_max 0.31
_exptl_crystal_size_mid 0.25
_exptl_crystal_size_min 0.13
_refine_diff_density_max 0.268
_refine_diff_density_min -0.574
_refine_diff_density_rms 0.053
_refine_ls_extinction_method none
_refine_ls_goodness_of_fit_ref 1.027
_refine_ls_hydrogen_treatment constr
_refine_ls_matrix_type full
_refine_ls_number_parameters 490
_refine_ls_number_reflns 8279
_refine_ls_number_restraints 0
_refine_ls_restrained_S_all 1.027
_refine_ls_R_factor_all 0.0276
_refine_ls_R_factor_gt 0.0255
_refine_ls_shift/su_max 0.001
_refine_ls_shift/su_mean 0.000
_refine_ls_structure_factor_coef Fsqd
_refine_ls_weighting_details 'w=1/[\s^2^(Fo^2^)+(0.0393P)^2^+2.0034P] where P=(Fo^2^+2Fc^2^)/3'
_refine_ls_weighting_scheme calc
_refine_ls_wR_factor_gt 0.0662
_refine_ls_wR_factor_ref 0.0677
_reflns_Friedel_coverage 0.000
_reflns_number_gt 7706
_reflns_number_total 8279
_reflns_threshold_expression 'I > 2\s(I)'
_cod_data_source_file d0dt01727b2.cif
_cod_data_source_block 4Pd-Si
_cod_depositor_comments 'Adding full bibliography for 7704536--7704539.cif.'
_cod_database_code 7704538
_shelx_space_group_comment
;
The symmetry employed for this shelxl refinement is uniquely defined
by the following loop, which should always be used as a source of
symmetry information in preference to the above space-group names.
They are only intended as comments.
;
_shelxl_version_number 2014-3

loop_
_space_group_symop_operation_xyz
'x, y, z'
'-x+1/2, -y, z+1/2'
'x+1/2, -y+1/2, -z'
'-x, y+1/2, -z+1/2'
'-x, -y, -z'
'x-1/2, y, -z-1/2'
'-x-1/2, y-1/2, z'
'x, -y-1/2, z-1/2'

loop_
_atom_site_label
_atom_site_type_symbol
_atom_site_fract_x
_atom_site_fract_y
_atom_site_fract_z
_atom_site_U_iso_or_equiv
_atom_site_adp_type
_atom_site_occupancy
_atom_site_site_symmetry_order
_atom_site_calc_flag
_atom_site_refinement_flags_posn
_atom_site_refinement_flags_adp
_atom_site_refinement_flags_occupancy
_atom_site_disorder_assembly
_atom_site_disorder_group
C1 C 0.74292(10) -0.00294(10) 0.25299(8) 0.0429(4) Uani 1 1 d . . . . .
H1A H 0.7268 0.0289 0.2252 0.064 Uiso 1 1 calc R U . . .
H1B H 0.6998 -0.0252 0.2683 0.064 Uiso 1 1 calc R U . . .
H1C H 0.7756 -0.0337 0.2344 0.064 Uiso 1 1 calc R U . . .
C2 C 0.73343(10) 0.07794(10) 0.32998(9) 0.0456(4) Uani 1 1 d . . . . .
H2A H 0.7592 0.0979 0.3619 0.068 Uiso 1 1 calc R U . . .
H2B H 0.6893 0.0560 0.3439 0.068 Uiso 1 1 calc R U . . .
H2C H 0.7190 0.1108 0.3025 0.068 Uiso 1 1 calc R U . . .
C3 C 0.81051(11) -0.01975(10) 0.34381(8) 0.0413(4) Uani 1 1 d . . . . .
H3A H 0.8471 -0.0474 0.3257 0.062 Uiso 1 1 calc R U . . .
H3B H 0.7686 -0.0454 0.3565 0.062 Uiso 1 1 calc R U . . .
H3C H 0.8328 0.0016 0.3766 0.062 Uiso 1 1 calc R U . . .
C4 C 0.78417(9) 0.03003(8) 0.30131(7) 0.0304(3) Uani 1 1 d . . . . .
C5 C 0.90460(8) 0.09394(8) 0.29618(6) 0.0276(3) Uani 1 1 d . . . . .
C6 C 0.91423(9) 0.11327(9) 0.35656(7) 0.0328(4) Uani 1 1 d . . . . .
C7 C 0.88181(12) 0.16872(11) 0.37613(9) 0.0480(5) Uani 1 1 d . . . . .
H7 H 0.8540 0.1947 0.3510 0.058 Uiso 1 1 calc R U . . .
C8 C 0.89002(15) 0.18641(13) 0.43269(11) 0.0677(7) Uani 1 1 d . . . . .
H8 H 0.8678 0.2245 0.4462 0.081 Uiso 1 1 calc R U . . .
C9 C 0.93010(14) 0.14896(15) 0.46896(9) 0.0701(8) Uani 1 1 d . . . . .
H9 H 0.9352 0.1610 0.5076 0.084 Uiso 1 1 calc R U . . .
C10 C 0.96285(11) 0.09431(15) 0.44976(8) 0.0613(7) Uani 1 1 d . . . . .
H10 H 0.9911 0.0689 0.4751 0.074 Uiso 1 1 calc R U . . .
C11 C 0.95496(10) 0.07584(11) 0.39342(7) 0.0436(5) Uani 1 1 d . . . . .
H11 H 0.9774 0.0377 0.3803 0.052 Uiso 1 1 calc R U . . .
C12 C 1.01060(10) 0.15395(9) 0.24840(7) 0.0367(4) Uani 1 1 d . . . . .
C13 C 0.98588(13) 0.22210(10) 0.26034(10) 0.0522(5) Uani 1 1 d . . . . .
H13A H 0.9440 0.2327 0.2359 0.078 Uiso 1 1 calc R U . . .
H13B H 1.0266 0.2515 0.2526 0.078 Uiso 1 1 calc R U . . .
H13C H 0.9711 0.2259 0.3002 0.078 Uiso 1 1 calc R U . . .
C14 C 1.07203(11) 0.13390(12) 0.28857(9) 0.0536(6) Uani 1 1 d . . . . .
H14A H 1.0554 0.1388 0.3279 0.080 Uiso 1 1 calc R U . . .
H14B H 1.1154 0.1608 0.2822 0.080 Uiso 1 1 calc R U . . .
H14C H 1.0849 0.0893 0.2815 0.080 Uiso 1 1 calc R U . . .
C15 C 1.03792(10) 0.14890(10) 0.18706(8) 0.0426(4) Uani 1 1 d . . . . .
H15A H 1.0531 0.1050 0.1792 0.064 Uiso 1 1 calc R U . . .
H15B H 1.0800 0.1775 0.1816 0.064 Uiso 1 1 calc R U . . .
H15C H 0.9982 0.1610 0.1611 0.064 Uiso 1 1 calc R U . . .
C16 C 0.97694(10) -0.02044(9) 0.20028(8) 0.0379(4) Uani 1 1 d . . . . .
H16 H 1.0022 -0.0067 0.2334 0.046 Uiso 1 1 calc R U . . .
C17 C 0.99473(10) -0.07283(9) 0.16906(8) 0.0419(4) Uani 1 1 d . . . . .
H17 H 1.0340 -0.1016 0.1762 0.050 Uiso 1 1 calc R U . . .
C18 C 0.94364(11) -0.07608(9) 0.12400(8) 0.0380(4) Uani 1 1 d . . . . .
H18 H 0.9423 -0.1078 0.0952 0.046 Uiso 1 1 calc R U . . .
C19 C 0.89628(9) -0.02560(8) 0.12899(6) 0.0297(3) Uani 1 1 d . . . . .
C20 C 0.82947(10) -0.01416(8) 0.09301(7) 0.0326(3) Uani 1 1 d . . . . .
H20A H 0.7860 -0.0266 0.1158 0.039 Uiso 1 1 calc R U . . .
H20B H 0.8321 -0.0441 0.0606 0.039 Uiso 1 1 calc R U . . .
C21 C 0.87738(9) 0.07447(9) 0.00263(7) 0.0336(4) Uani 1 1 d . . . . .
C22 C 0.95401(9) 0.07309(10) 0.03053(8) 0.0393(4) Uani 1 1 d . . . . .
H22A H 0.9627 0.0310 0.0471 0.059 Uiso 1 1 calc R U . . .
H22B H 0.9564 0.1055 0.0604 0.059 Uiso 1 1 calc R U . . .
H22C H 0.9917 0.0819 0.0018 0.059 Uiso 1 1 calc R U . . .
C23 C 0.87258(11) 0.02224(11) -0.04258(8) 0.0463(5) Uani 1 1 d . . . . .
H23A H 0.8252 0.0252 -0.0623 0.069 Uiso 1 1 calc R U . . .
H23B H 0.8769 -0.0196 -0.0244 0.069 Uiso 1 1 calc R U . . .
H23C H 0.9127 0.0277 -0.0700 0.069 Uiso 1 1 calc R U . . .
C24 C 0.86903(13) 0.14000(10) -0.02505(9) 0.0510(5) Uani 1 1 d . . . . .
H24A H 0.9120 0.1486 -0.0491 0.077 Uiso 1 1 calc R U . . .
H24B H 0.8655 0.1727 0.0045 0.077 Uiso 1 1 calc R U . . .
H24C H 0.8243 0.1407 -0.0483 0.077 Uiso 1 1 calc R U . . .
C25 C 0.71324(10) 0.05243(10) 0.03659(7) 0.0388(4) Uani 1 1 d . . . . .
C26 C 0.66500(10) 0.05999(12) 0.08994(9) 0.0498(5) Uani 1 1 d . . . . .
H26A H 0.6130 0.0562 0.0794 0.075 Uiso 1 1 calc R U . . .
H26B H 0.6738 0.1019 0.1069 0.075 Uiso 1 1 calc R U . . .
H26C H 0.6775 0.0267 0.1174 0.075 Uiso 1 1 calc R U . . .
C27 C 0.69171(11) 0.10532(12) -0.00518(9) 0.0492(5) Uani 1 1 d . . . . .
H27A H 0.7168 0.0984 -0.0415 0.074 Uiso 1 1 calc R U . . .
H27B H 0.7063 0.1467 0.0104 0.074 Uiso 1 1 calc R U . . .
H27C H 0.6383 0.1046 -0.0111 0.074 Uiso 1 1 calc R U . . .
C28 C 0.69801(12) -0.01256(11) 0.01026(9) 0.0512(5) Uani 1 1 d . . . . .
H28A H 0.6473 -0.0139 -0.0038 0.077 Uiso 1 1 calc R U . . .
H28B H 0.7048 -0.0458 0.0390 0.077 Uiso 1 1 calc R U . . .
H28C H 0.7321 -0.0198 -0.0213 0.077 Uiso 1 1 calc R U . . .
C29 C 0.85573(9) 0.30055(9) 0.13431(7) 0.0328(4) Uani 1 1 d . . . . .
C30 C 0.92193(9) 0.27749(9) 0.11316(7) 0.0367(4) Uani 1 1 d . . . . .
H30 H 0.9242 0.2351 0.0991 0.044 Uiso 1 1 calc R U . . .
C31 C 0.98465(10) 0.31500(11) 0.11222(9) 0.0462(5) Uani 1 1 d . . . . .
H31 H 1.0293 0.2986 0.0972 0.055 Uiso 1 1 calc R U . . .
C32 C 0.98201(12) 0.37611(12) 0.13313(10) 0.0549(6) Uani 1 1 d . . . . .
H32 H 1.0251 0.4018 0.1329 0.066 Uiso 1 1 calc R U . . .
C33 C 0.91678(13) 0.40010(11) 0.15440(12) 0.0609(6) Uani 1 1 d . . . . .
H33 H 0.9150 0.4423 0.1689 0.073 Uiso 1 1 calc R U . . .
C34 C 0.85375(12) 0.36255(9) 0.15467(11) 0.0496(5) Uani 1 1 d . . . . .
H34 H 0.8089 0.3795 0.1689 0.059 Uiso 1 1 calc R U . . .
C35 C 0.73012(9) 0.27275(8) 0.20235(7) 0.0311(3) Uani 1 1 d . . . . .
C36 C 0.74987(10) 0.24395(9) 0.25312(8) 0.0376(4) Uani 1 1 d . . . . .
H36 H 0.7852 0.2105 0.2530 0.045 Uiso 1 1 calc R U . . .
C37 C 0.71863(11) 0.26340(10) 0.30418(8) 0.0445(4) Uani 1 1 d . . . . .
H37 H 0.7332 0.2438 0.3387 0.053 Uiso 1 1 calc R U . . .
C38 C 0.66643(11) 0.31127(9) 0.30462(8) 0.0430(4) Uani 1 1 d . . . . .
H38 H 0.6452 0.3248 0.3395 0.052 Uiso 1 1 calc R U . . .
C39 C 0.64518(10) 0.33939(9) 0.25416(9) 0.0425(4) Uani 1 1 d . . . . .
H39 H 0.6086 0.3717 0.2543 0.051 Uiso 1 1 calc R U . . .
C40 C 0.67684(9) 0.32075(9) 0.20338(8) 0.0372(4) Uani 1 1 d . . . . .
H40 H 0.6623 0.3407 0.1690 0.045 Uiso 1 1 calc R U . . .
C41 C 0.71527(9) 0.27570(8) 0.08142(7) 0.0313(3) Uani 1 1 d . . . . .
C42 C 0.64264(10) 0.25369(9) 0.07967(8) 0.0404(4) Uani 1 1 d . . . . .
H42 H 0.6244 0.2278 0.1096 0.049 Uiso 1 1 calc R U . . .
C43 C 0.59684(11) 0.26939(10) 0.03438(9) 0.0479(5) Uani 1 1 d . . . . .
H43 H 0.5475 0.2545 0.0339 0.058 Uiso 1 1 calc R U . . .
C44 C 0.62242(12) 0.30626(10) -0.00956(9) 0.0493(5) Uani 1 1 d . . . . .
H44 H 0.5909 0.3167 -0.0404 0.059 Uiso 1 1 calc R U . . .
C45 C 0.69399(12) 0.32794(11) -0.00864(9) 0.0502(5) Uani 1 1 d . . . . .
H45 H 0.7121 0.3531 -0.0391 0.060 Uiso 1 1 calc R U . . .
C46 C 0.73985(10) 0.31302(9) 0.03686(8) 0.0401(4) Uani 1 1 d . . . . .
H46 H 0.7889 0.3288 0.0373 0.048 Uiso 1 1 calc R U . . .
N1 N 0.84798(7) 0.06138(7) 0.27442(5) 0.0284(3) Uani 1 1 d . . . . .
N2 N 0.94772(7) 0.10907(7) 0.25215(5) 0.0289(3) Uani 1 1 d . . . . .
N3 N 0.91629(7) 0.00990(7) 0.17651(5) 0.0298(3) Uani 1 1 d . . . . .
P1 P 0.81031(2) 0.06654(2) 0.06329(2) 0.02714(9) Uani 1 1 d . . . . .
P2 P 0.77694(2) 0.24542(2) 0.13743(2) 0.02769(9) Uani 1 1 d . . . . .
Pd1 Pd 0.81616(2) 0.14190(2) 0.13465(2) 0.02494(5) Uani 1 1 d . . . . .
Si1 Si 0.87579(2) 0.08342(2) 0.20093(2) 0.02556(9) Uani 1 1 d . . . . .

loop_
_atom_site_aniso_label
_atom_site_aniso_U_11
_atom_site_aniso_U_22
_atom_site_aniso_U_33
_atom_site_aniso_U_23
_atom_site_aniso_U_13
_atom_site_aniso_U_12
C1 0.0408(9) 0.0503(11) 0.0376(9) 0.0003(8) -0.0032(8) -0.0130(8)
C2 0.0367(9) 0.0434(11) 0.0568(11) -0.0031(9) 0.0129(8) 0.0012(8)
C3 0.0502(10) 0.0371(10) 0.0367(9) 0.0063(8) -0.0011(8) -0.0049(8)
C4 0.0311(8) 0.0312(9) 0.0288(7) 0.0007(6) 0.0029(6) -0.0030(7)
C5 0.0296(7) 0.0285(8) 0.0246(7) -0.0008(6) -0.0021(6) 0.0029(6)
C6 0.0305(8) 0.0417(10) 0.0263(8) -0.0049(7) 0.0011(6) -0.0066(7)
C7 0.0518(11) 0.0462(12) 0.0459(10) -0.0137(9) 0.0068(9) -0.0053(9)
C8 0.0746(15) 0.0720(17) 0.0566(14) -0.0340(13) 0.0195(12) -0.0215(13)
C9 0.0623(14) 0.116(2) 0.0318(10) -0.0232(13) 0.0073(10) -0.0405(15)
C10 0.0405(10) 0.114(2) 0.0293(9) 0.0089(12) -0.0052(8) -0.0233(12)
C11 0.0345(9) 0.0661(14) 0.0303(8) 0.0061(9) -0.0023(7) -0.0040(9)
C12 0.0345(8) 0.0428(10) 0.0328(8) 0.0016(7) -0.0010(7) -0.0112(8)
C13 0.0620(12) 0.0401(11) 0.0546(12) -0.0036(9) 0.0105(10) -0.0183(10)
C14 0.0345(9) 0.0832(17) 0.0431(11) 0.0090(10) -0.0083(8) -0.0155(10)
C15 0.0370(9) 0.0543(12) 0.0367(9) 0.0062(8) 0.0046(8) -0.0086(8)
C16 0.0371(9) 0.0389(10) 0.0378(9) 0.0047(7) -0.0013(7) 0.0077(8)
C17 0.0423(9) 0.0345(10) 0.0488(10) 0.0052(8) 0.0085(8) 0.0137(8)
C18 0.0500(10) 0.0264(9) 0.0376(8) -0.0012(7) 0.0142(8) 0.0030(8)
C19 0.0380(8) 0.0240(8) 0.0272(7) -0.0007(6) 0.0077(6) -0.0020(7)
C20 0.0421(9) 0.0280(9) 0.0276(8) -0.0047(7) 0.0025(7) -0.0051(7)
C21 0.0368(8) 0.0363(10) 0.0275(8) -0.0001(7) 0.0050(7) -0.0006(7)
C22 0.0348(8) 0.0473(11) 0.0359(9) 0.0012(8) 0.0072(7) -0.0047(8)
C23 0.0464(10) 0.0613(13) 0.0312(9) -0.0136(9) 0.0075(8) 0.0006(9)
C24 0.0603(13) 0.0513(13) 0.0414(10) 0.0159(9) 0.0126(9) 0.0039(9)
C25 0.0338(8) 0.0505(11) 0.0323(8) -0.0074(8) -0.0037(7) -0.0011(8)
C26 0.0322(8) 0.0716(15) 0.0456(11) -0.0085(10) 0.0039(8) -0.0045(9)
C27 0.0442(10) 0.0623(14) 0.0412(10) -0.0063(10) -0.0102(8) 0.0067(9)
C28 0.0484(10) 0.0575(14) 0.0478(11) -0.0118(10) -0.0099(9) -0.0118(10)
C29 0.0353(8) 0.0312(9) 0.0319(8) 0.0048(6) -0.0081(6) -0.0012(7)
C30 0.0372(9) 0.0386(10) 0.0342(8) 0.0046(7) -0.0038(7) -0.0008(8)
C31 0.0359(9) 0.0568(13) 0.0459(10) 0.0104(9) -0.0051(8) -0.0041(9)
C32 0.0422(11) 0.0528(14) 0.0696(15) 0.0135(11) -0.0169(10) -0.0167(10)
C33 0.0546(12) 0.0369(12) 0.0911(17) -0.0032(12) -0.0146(12) -0.0106(10)
C34 0.0431(10) 0.0330(10) 0.0726(14) -0.0047(9) -0.0048(10) -0.0029(8)
C35 0.0331(8) 0.0246(8) 0.0357(8) -0.0028(7) -0.0001(7) -0.0011(7)
C36 0.0429(9) 0.0330(9) 0.0369(9) 0.0005(7) 0.0032(7) 0.0074(8)
C37 0.0550(11) 0.0424(11) 0.0362(9) 0.0011(8) 0.0080(8) 0.0068(9)
C38 0.0439(9) 0.0393(11) 0.0457(10) -0.0091(8) 0.0125(8) 0.0003(8)
C39 0.0376(9) 0.0347(10) 0.0551(11) -0.0109(9) 0.0006(8) 0.0055(8)
C40 0.0400(9) 0.0281(9) 0.0437(10) -0.0051(8) -0.0047(7) 0.0053(7)
C41 0.0349(8) 0.0259(8) 0.0331(8) -0.0024(7) -0.0047(7) 0.0027(7)
C42 0.0390(9) 0.0368(10) 0.0455(10) 0.0015(8) -0.0059(8) -0.0012(8)
C43 0.0397(9) 0.0462(12) 0.0578(12) -0.0092(10) -0.0156(9) 0.0015(8)
C44 0.0553(11) 0.0478(12) 0.0449(10) -0.0043(9) -0.0207(9) 0.0099(10)
C45 0.0610(12) 0.0499(13) 0.0396(10) 0.0098(9) -0.0083(9) 0.0034(10)
C46 0.0405(9) 0.0413(10) 0.0385(9) 0.0053(8) -0.0046(7) -0.0006(8)
N1 0.0290(6) 0.0335(7) 0.0227(6) -0.0006(5) -0.0001(5) -0.0009(6)
N2 0.0293(6) 0.0321(8) 0.0254(6) 0.0001(5) -0.0012(5) -0.0025(6)
N3 0.0339(7) 0.0287(7) 0.0268(6) -0.0003(5) 0.0013(5) 0.0038(6)
P1 0.03101(19) 0.0285(2) 0.02193(18) -0.00350(15) 0.00064(14) -0.00054(15)
P2 0.0315(2) 0.0231(2) 0.0285(2) 0.00047(15) -0.00241(15) 0.00127(16)
Pd1 0.02930(8) 0.02318(8) 0.02236(7) -0.00137(4) -0.00085(4) 0.00186(4)
Si1 0.0297(2) 0.0256(2) 0.02146(18) -0.00114(15) -0.00089(15) 0.00196(16)

loop_
_atom_type_symbol
_atom_type_description
_atom_type_scat_dispersion_real
_atom_type_scat_dispersion_imag
_atom_type_scat_source
C C 0.0181 0.0091 'International Tables Vol C Tables 4.2.6.8 and 6.1.1.4'
H H 0.0000 0.0000 'International Tables Vol C Tables 4.2.6.8 and 6.1.1.4'
N N 0.0311 0.0180 'International Tables Vol C Tables 4.2.6.8 and 6.1.1.4'
P P 0.2955 0.4335 'International Tables Vol C Tables 4.2.6.8 and 6.1.1.4'
Pd Pd 0.1215 3.9337 'International Tables Vol C Tables 4.2.6.8 and 6.1.1.4'
Si Si 0.2541 0.3302 'International Tables Vol C Tables 4.2.6.8 and 6.1.1.4'

loop_
_geom_angle_atom_site_label_1
_geom_angle_atom_site_label_2
_geom_angle_atom_site_label_3
_geom_angle
_geom_angle_site_symmetry_1
_geom_angle_site_symmetry_3
_geom_angle_publ_flag
N1 C4 C2 111.79(14) . . ?
N1 C4 C3 109.95(14) . . ?
C2 C4 C3 110.59(15) . . ?
N1 C4 C1 105.50(13) . . ?
C2 C4 C1 109.46(15) . . ?
C3 C4 C1 109.42(15) . . ?
N1 C5 N2 105.92(13) . . ?
N1 C5 C6 126.57(14) . . ?
N2 C5 C6 127.37(14) . . ?
N1 C5 Si1 53.53(8) . . ?
N2 C5 Si1 53.38(8) . . ?
C6 C5 Si1 168.05(13) . . ?
C7 C6 C11 119.72(17) . . ?
C7 C6 C5 119.83(17) . . ?
C11 C6 C5 120.44(17) . . ?
C6 C7 C8 119.9(2) . . ?
C9 C8 C7 120.1(2) . . ?
C10 C9 C8 120.4(2) . . ?
C9 C10 C11 120.3(2) . . ?
C6 C11 C10 119.7(2) . . ?
N2 C12 C14 110.58(15) . . ?
N2 C12 C13 111.00(15) . . ?
C14 C12 C13 111.13(17) . . ?
N2 C12 C15 105.16(14) . . ?
C14 C12 C15 109.27(16) . . ?
C13 C12 C15 109.52(16) . . ?
C17 C16 N3 109.90(16) . . ?
C16 C17 C18 106.81(16) . . ?
C19 C18 C17 108.11(16) . . ?
C18 C19 N3 108.60(15) . . ?
C18 C19 C20 125.70(16) . . ?
N3 C19 C20 125.43(15) . . ?
C19 C20 P1 120.56(12) . . ?
C24 C21 C23 109.99(16) . . ?
C24 C21 C22 106.76(16) . . ?
C23 C21 C22 109.57(15) . . ?
C24 C21 P1 109.78(13) . . ?
C23 C21 P1 115.30(13) . . ?
C22 C21 P1 105.00(11) . . ?
C28 C25 C27 109.93(16) . . ?
C28 C25 C26 108.73(17) . . ?
C27 C25 C26 107.69(17) . . ?
C28 C25 P1 116.35(14) . . ?
C27 C25 P1 109.68(13) . . ?
C26 C25 P1 104.01(12) . . ?
C34 C29 C30 118.26(17) . . ?
C34 C29 P2 123.74(15) . . ?
C30 C29 P2 117.90(14) . . ?
C31 C30 C29 121.31(18) . . ?
C32 C31 C30 119.74(19) . . ?
C31 C32 C33 120.00(19) . . ?
C32 C33 C34 120.1(2) . . ?
C29 C34 C33 120.6(2) . . ?
C36 C35 C40 118.59(16) . . ?
C36 C35 P2 117.45(13) . . ?
C40 C35 P2 123.97(13) . . ?
C35 C36 C37 120.80(17) . . ?
C38 C37 C36 120.00(18) . . ?
C37 C38 C39 119.72(17) . . ?
C38 C39 C40 120.45(17) . . ?
C39 C40 C35 120.43(18) . . ?
C46 C41 C42 117.97(16) . . ?
C46 C41 P2 122.83(13) . . ?
C42 C41 P2 118.70(13) . . ?
C43 C42 C41 120.53(18) . . ?
C44 C43 C42 120.58(18) . . ?
C43 C44 C45 119.59(18) . . ?
C44 C45 C46 120.1(2) . . ?
C41 C46 C45 121.20(18) . . ?
C5 N1 C4 131.87(13) . . ?
C5 N1 Si1 91.19(10) . . ?
C4 N1 Si1 136.31(10) . . ?
C5 N2 C12 130.37(14) . . ?
C5 N2 Si1 91.32(9) . . ?
C12 N2 Si1 133.37(11) . . ?
C16 N3 C19 106.58(14) . . ?
C16 N3 Si1 125.91(12) . . ?
C19 N3 Si1 127.42(11) . . ?
C20 P1 C21 104.13(8) . . ?
C20 P1 C25 98.98(8) . . ?
C21 P1 C25 111.30(8) . . ?
C20 P1 Pd1 109.89(5) . . ?
C21 P1 Pd1 117.46(6) . . ?
C25 P1 Pd1 113.04(6) . . ?
C35 P2 C29 101.31(8) . . ?
C35 P2 C41 101.92(8) . . ?
C29 P2 C41 103.10(7) . . ?
C35 P2 Pd1 117.61(6) . . ?
C29 P2 Pd1 110.73(6) . . ?
C41 P2 Pd1 119.74(5) . . ?
Si1 Pd1 P2 130.147(15) . . ?
Si1 Pd1 P1 98.769(15) . . ?
P2 Pd1 P1 131.063(15) . . ?
N3 Si1 N2 99.70(6) . . ?
N3 Si1 N1 101.21(6) . . ?
N2 Si1 N1 70.06(6) . . ?
N3 Si1 Pd1 116.06(5) . . ?
N2 Si1 Pd1 128.86(5) . . ?
N1 Si1 Pd1 130.31(5) . . ?
N3 Si1 C5 107.38(6) . . ?
N2 Si1 C5 35.30(6) . . ?
N1 Si1 C5 35.28(6) . . ?
Pd1 Si1 C5 136.51(4) . . ?

loop_
_geom_bond_atom_site_label_1
_geom_bond_atom_site_label_2
_geom_bond_distance
_geom_bond_site_symmetry_2
_geom_bond_publ_flag
C1 C4 1.528(2) . ?
C2 C4 1.522(2) . ?
C3 C4 1.524(2) . ?
C4 N1 1.476(2) . ?
C5 N1 1.337(2) . ?
C5 N2 1.338(2) . ?
C5 C6 1.489(2) . ?
C5 Si1 2.3143(15) . ?
C6 C7 1.384(3) . ?
C6 C11 1.385(3) . ?
C7 C8 1.391(3) . ?
C8 C9 1.370(4) . ?
C9 C10 1.369(4) . ?
C10 C11 1.390(3) . ?
C12 N2 1.483(2) . ?
C12 C14 1.522(3) . ?
C12 C13 1.526(3) . ?
C12 C15 1.532(2) . ?
C16 C17 1.362(3) . ?
C16 N3 1.390(2) . ?
C17 C18 1.411(3) . ?
C18 C19 1.370(3) . ?
C19 N3 1.393(2) . ?
C19 C20 1.499(2) . ?
C20 P1 1.8658(18) . ?
C21 C24 1.530(3) . ?
C21 C23 1.531(2) . ?
C21 C22 1.539(2) . ?
C21 P1 1.8850(17) . ?
C25 C28 1.524(3) . ?
C25 C27 1.534(3) . ?
C25 C26 1.540(3) . ?
C25 P1 1.8949(18) . ?
C29 C34 1.388(3) . ?
C29 C30 1.388(3) . ?
C29 P2 1.8418(18) . ?
C30 C31 1.385(3) . ?
C31 C32 1.375(3) . ?
C32 C33 1.381(4) . ?
C33 C34 1.390(3) . ?
C35 C36 1.387(2) . ?
C35 C40 1.397(2) . ?
C35 P2 1.8413(17) . ?
C36 C37 1.391(3) . ?
C37 C38 1.381(3) . ?
C38 C39 1.382(3) . ?
C39 C40 1.384(3) . ?
C41 C46 1.384(3) . ?
C41 C42 1.398(3) . ?
C41 P2 1.8434(17) . ?
C42 C43 1.392(3) . ?
C43 C44 1.373(3) . ?
C44 C45 1.377(3) . ?
C45 C46 1.393(3) . ?
N1 Si1 1.8615(13) . ?
N2 Si1 1.8579(13) . ?
N3 Si1 1.8041(14) . ?
P1 Pd1 2.3108(4) . ?
P2 Pd1 2.2881(4) . ?
Pd1 Si1 2.2622(4) . ?
